data_7058565
loop_
_publ_author_name
'Trautwein, Ralf'
'Abul-Futouh, Hassan'
'G\"orls, Helmar'
'Imhof, Wolfgang'
'Almazahreh, Laith R.'
'Weigand, Wolfgang'

_publ_section_title
;
 Sulphur--sulphur, sulphur--selenium, selenium--selenium and
 selenium--carbon bond activation using Fe3(CO)12: an unexpected formation
 of an Fe2(CO)6 complex containing a \m2,\k3-C,O,Se-ligand
;
_journal_issue 32
_journal_name_full 'New Journal of Chemistry'
_journal_page_first 12580
_journal_paper_doi 10.1039/C9NJ02642H
_journal_volume 43
_journal_year 2019
_chemical_formula_moiety 'C14 H14 Fe2 O8 S2'
_chemical_formula_sum 'C14 H14 Fe2 O8 S2'
_chemical_formula_weight 486.07
_space_group_IT_number 2
_space_group_name_Hall '-P 1'
_space_group_name_H-M_alt 'P -1'
_symmetry_cell_setting triclinic
_symmetry_space_group_name_Hall '-P 1'
_symmetry_space_group_name_H-M 'P -1'
_atom_sites_solution_hydrogens difmap
_atom_sites_solution_primary direct
_atom_sites_solution_secondary difmap
_audit_creation_method SHELXL-97
_audit_update_record
;
2019-05-13 deposited with the CCDC.    2019-07-02 downloaded from the CCDC.
;
_cell_angle_alpha 87.963(1)
_cell_angle_beta 66.288(1)
_cell_angle_gamma 88.571(1)
_cell_formula_units_Z 4
_cell_length_a 11.9370(2)
_cell_length_b 12.2072(2)
_cell_length_c 13.9728(2)
_cell_measurement_reflns_used 12900
_cell_measurement_temperature 133(2)
_cell_measurement_theta_max 27.47
_cell_measurement_theta_min 1.90
_cell_volume 1862.89(5)
_computing_cell_refinement DENZO
_computing_data_collection COLLECT
_computing_data_reduction DENZO
_computing_molecular_graphics SHELXTL/PC
_computing_publication_material SHELXL-97
_computing_structure_refinement 'SHELXL-97 (Sheldrick, 2008)'
_computing_structure_solution 'SHELXS-97 (Sheldrick, 2008)'
_diffrn_ambient_temperature 133(2)
_diffrn_measured_fraction_theta_full 0.991
_diffrn_measured_fraction_theta_max 0.991
_diffrn_measurement_device_type KappaCCD
_diffrn_measurement_method 'phi- + omega-scan'
_diffrn_radiation_monochromator graphite
_diffrn_radiation_source 'fine-focus sealed tube'
_diffrn_radiation_type MoK\a
_diffrn_radiation_wavelength 0.71073
_diffrn_reflns_av_R_equivalents 0.0149
_diffrn_reflns_av_sigmaI/netI 0.0276
_diffrn_reflns_limit_h_max 13
_diffrn_reflns_limit_h_min -15
_diffrn_reflns_limit_k_max 15
_diffrn_reflns_limit_k_min -15
_diffrn_reflns_limit_l_max 15
_diffrn_reflns_limit_l_min -18
_diffrn_reflns_number 12900
_diffrn_reflns_theta_full 27.47
_diffrn_reflns_theta_max 27.47
_diffrn_reflns_theta_min 1.90
_exptl_absorpt_coefficient_mu 1.819
_exptl_absorpt_correction_T_max 0.7456
_exptl_absorpt_correction_T_min 0.6633
_exptl_absorpt_correction_type multi-scan
_exptl_absorpt_process_details 'SADABS, Bruker-AXS, 2002'
_exptl_crystal_colour red-brown
_exptl_crystal_density_diffrn 1.733
_exptl_crystal_density_method 'not measured'
_exptl_crystal_description prism
_exptl_crystal_F_000 984
_exptl_crystal_size_max 0.092
_exptl_crystal_size_mid 0.084
_exptl_crystal_size_min 0.082
_refine_diff_density_max 0.409
_refine_diff_density_min -0.311
_refine_diff_density_rms 0.060
_refine_ls_extinction_method none
_refine_ls_goodness_of_fit_ref 1.064
_refine_ls_hydrogen_treatment refall
_refine_ls_matrix_type full
_refine_ls_number_parameters 581
_refine_ls_number_reflns 8450
_refine_ls_number_restraints 0
_refine_ls_restrained_S_all 1.064
_refine_ls_R_factor_all 0.0285
_refine_ls_R_factor_gt 0.0261
_refine_ls_shift/su_max 0.001
_refine_ls_shift/su_mean 0.000
_refine_ls_structure_factor_coef Fsqd
_refine_ls_weighting_details 'calc w=1/[\s^2^(Fo^2^)+(0.0000P)^2^+2.1168P] where P=(Fo^2^+2Fc^2^)/3'
_refine_ls_weighting_scheme calc
_refine_ls_wR_factor_gt 0.0569
_refine_ls_wR_factor_ref 0.0586
_reflns_number_gt 7959
_reflns_number_total 8450
_reflns_threshold_expression >2sigma(I)
_cod_data_source_file c9nj02642h2.cif
_cod_data_source_block FO5308
_cod_depositor_comments 'Adding full bibliography for 7058564--7058568.cif.'
_cod_database_code 7058565

loop_
_symmetry_equiv_pos_as_xyz
'x, y, z'
'-x, -y, -z'

loop_
_atom_site_label
_atom_site_type_symbol
_atom_site_fract_x
_atom_site_fract_y
_atom_site_fract_z
_atom_site_U_iso_or_equiv
_atom_site_adp_type
_atom_site_occupancy
_atom_site_symmetry_multiplicity
_atom_site_calc_flag
Fe1A Fe 0.10670(2) 0.20287(2) 0.081911(19) 0.01614(6) Uani 1 1 d
Fe2A Fe -0.08236(2) 0.31449(2) 0.17397(2) 0.01672(6) Uani 1 1 d
S1A S 0.01208(4) 0.21271(3) 0.25797(3) 0.01690(9) Uani 1 1 d
S2A S -0.08020(4) 0.15707(4) 0.09324(3) 0.01658(9) Uani 1 1 d
O1A O 0.00497(11) -0.11990(10) 0.32594(10) 0.0184(3) Uani 1 1 d
O2A O -0.20122(11) -0.09834(10) 0.43875(9) 0.0172(2) Uani 1 1 d
O3A O 0.26768(14) 0.00921(12) 0.01239(12) 0.0322(3) Uani 1 1 d
O4A O 0.29035(14) 0.35108(12) 0.09578(13) 0.0331(3) Uani 1 1 d
O5A O 0.14330(18) 0.29000(16) -0.12595(12) 0.0481(5) Uani 1 1 d
O6A O 0.02245(16) 0.50826(12) 0.22481(12) 0.0347(4) Uani 1 1 d
O7A O -0.13818(16) 0.44224(13) 0.01551(12) 0.0364(4) Uani 1 1 d
O8A O -0.32799(14) 0.31633(13) 0.34339(12) 0.0347(4) Uani 1 1 d
C1A C -0.09256(18) 0.10374(15) 0.33163(14) 0.0190(4) Uani 1 1 d
H1AB H -0.0579(19) 0.0732(17) 0.3796(17) 0.019(5) Uiso 1 1 d
H1AA H -0.168(2) 0.1418(18) 0.3741(17) 0.021(5) Uiso 1 1 d
C2A C -0.12032(16) 0.01017(14) 0.27510(13) 0.0158(3) Uani 1 1 d
C3A C -0.15875(18) 0.04666(15) 0.18653(15) 0.0194(4) Uani 1 1 d
H3AB H -0.154(2) -0.0166(18) 0.1420(17) 0.022(5) Uiso 1 1 d
H3AA H -0.239(2) 0.0706(18) 0.2134(17) 0.022(6) Uiso 1 1 d
C4A C -0.01490(17) -0.07330(15) 0.23837(14) 0.0179(3) Uani 1 1 d
H4AB H -0.0320(19) -0.1322(17) 0.1999(16) 0.018(5) Uiso 1 1 d
H4AA H 0.063(2) -0.0380(18) 0.1933(17) 0.024(6) Uiso 1 1 d
C5A C -0.22968(17) -0.05258(16) 0.35562(15) 0.0191(4) Uani 1 1 d
H5AB H -0.2523(18) -0.1092(16) 0.3201(15) 0.012(5) Uiso 1 1 d
H5AA H -0.300(2) -0.0035(18) 0.3885(17) 0.022(5) Uiso 1 1 d
C6A C -0.09894(16) -0.17239(14) 0.40487(14) 0.0170(3) Uani 1 1 d
C7A C -0.06564(18) -0.19149(18) 0.49747(15) 0.0229(4) Uani 1 1 d
H7AC H 0.007(2) -0.2337(19) 0.4787(17) 0.023(6) Uiso 1 1 d
H7AB H -0.129(2) -0.2297(18) 0.5542(18) 0.024(6) Uiso 1 1 d
H7AA H -0.052(2) -0.124(2) 0.521(2) 0.037(7) Uiso 1 1 d
C8A C -0.1287(2) -0.27878(17) 0.36761(17) 0.0275(4) Uani 1 1 d
H8AC H -0.055(3) -0.329(2) 0.348(2) 0.048(8) Uiso 1 1 d
H8AB H -0.148(2) -0.269(2) 0.307(2) 0.039(7) Uiso 1 1 d
H8AA H -0.195(3) -0.312(2) 0.419(2) 0.041(7) Uiso 1 1 d
C9A C 0.20300(18) 0.08241(16) 0.04233(14) 0.0216(4) Uani 1 1 d
C10A C 0.22132(18) 0.29214(16) 0.08996(15) 0.0223(4) Uani 1 1 d
C11A C 0.13141(19) 0.25635(18) -0.04529(16) 0.0282(4) Uani 1 1 d
C12A C -0.01934(19) 0.43435(16) 0.20551(15) 0.0237(4) Uani 1 1 d
C13A C -0.11560(19) 0.39127(16) 0.07544(15) 0.0239(4) Uani 1 1 d
C14A C -0.23338(19) 0.31733(15) 0.27644(15) 0.0235(4) Uani 1 1 d
Fe1B Fe 0.53633(2) 0.31770(2) -0.35092(2) 0.01748(6) Uani 1 1 d
Fe2B Fe 0.65969(3) 0.36000(2) -0.24852(2) 0.01996(6) Uani 1 1 d
S1B S 0.72675(4) 0.25465(4) -0.39056(3) 0.01694(9) Uani 1 1 d
S2B S 0.50018(4) 0.24374(3) -0.18911(3) 0.01813(9) Uani 1 1 d
O1B O 0.46531(11) -0.08121(10) -0.24478(10) 0.0194(3) Uani 1 1 d
O2B O 0.60896(12) -0.12505(10) -0.17360(10) 0.0202(3) Uani 1 1 d
O3B O 0.47311(15) 0.17883(14) -0.48941(12) 0.0370(4) Uani 1 1 d
O4B O 0.63818(15) 0.50279(12) -0.49810(12) 0.0341(4) Uani 1 1 d
O5B O 0.31057(16) 0.44715(14) -0.25295(15) 0.0502(5) Uani 1 1 d
O6B O 0.82965(16) 0.53236(13) -0.37204(14) 0.0421(4) Uani 1 1 d
O7B O 0.48649(17) 0.51306(13) -0.10211(14) 0.0452(4) Uani 1 1 d
O8B O 0.80021(15) 0.27492(14) -0.12957(13) 0.0365(4) Uani 1 1 d
C1B C 0.73758(16) 0.10879(15) -0.36155(14) 0.0174(3) Uani 1 1 d
H1BB H 0.808(2) 0.1059(18) -0.3445(17) 0.022(5) Uiso 1 1 d
H1BA H 0.761(2) 0.0737(17) -0.4260(17) 0.020(5) Uiso 1 1 d
C2B C 0.63314(15) 0.04492(14) -0.27742(13) 0.0149(3) Uani 1 1 d
C3B C 0.56230(18) 0.10757(14) -0.17817(14) 0.0179(3) Uani 1 1 d
H3BB H 0.493(2) 0.0644(17) -0.1321(17) 0.019(5) Uiso 1 1 d
H3BA H 0.6093(19) 0.1169(17) -0.1394(16) 0.017(5) Uiso 1 1 d
C4B C 0.54568(17) -0.00416(15) -0.31967(14) 0.0175(3) Uani 1 1 d
H4BA H 0.5910(19) -0.0371(16) -0.3867(16) 0.015(5) Uiso 1 1 d
H4BB H 0.493(2) 0.0510(18) -0.3278(17) 0.020(5) Uiso 1 1 d
C5B C 0.69585(17) -0.05389(15) -0.24758(15) 0.0187(4) Uani 1 1 d
H5BB H 0.7481(19) -0.0929(17) -0.3116(17) 0.019(5) Uiso 1 1 d
H5BA H 0.750(2) -0.0307(18) -0.2166(17) 0.022(5) Uiso 1 1 d
C6B C 0.52482(17) -0.16833(14) -0.21148(15) 0.0191(4) Uani 1 1 d
C7B C 0.58788(19) -0.24936(16) -0.29812(17) 0.0243(4) Uani 1 1 d
H7BC H 0.644(2) -0.2135(19) -0.3625(19) 0.028(6) Uiso 1 1 d
H7BB H 0.523(2) -0.288(2) -0.311(2) 0.040(7) Uiso 1 1 d
H7BA H 0.634(3) -0.302(2) -0.273(2) 0.050(8) Uiso 1 1 d
C8B C 0.4259(2) -0.22162(17) -0.11654(18) 0.0283(4) Uani 1 1 d
H8BC H 0.368(3) -0.254(2) -0.134(2) 0.040(7) Uiso 1 1 d
H8BB H 0.460(2) -0.276(2) -0.0883(18) 0.029(6) Uiso 1 1 d
H8BA H 0.387(2) -0.169(2) -0.0674(19) 0.029(6) Uiso 1 1 d
C9B C 0.49341(18) 0.23143(16) -0.43279(15) 0.0238(4) Uani 1 1 d
C10B C 0.59904(17) 0.42958(16) -0.44227(15) 0.0228(4) Uani 1 1 d
C11B C 0.3964(2) 0.39517(17) -0.29053(17) 0.0305(5) Uani 1 1 d
C12B C 0.7645(2) 0.46547(17) -0.32428(17) 0.0289(4) Uani 1 1 d
C13B C 0.5571(2) 0.45606(17) -0.15867(17) 0.0310(5) Uani 1 1 d
C14B C 0.74649(19) 0.30928(16) -0.17496(16) 0.0260(4) Uani 1 1 d

loop_
_atom_site_aniso_label
_atom_site_aniso_U_11
_atom_site_aniso_U_22
_atom_site_aniso_U_33
_atom_site_aniso_U_23
_atom_site_aniso_U_13
_atom_site_aniso_U_12
Fe1A 0.01680(13) 0.01772(12) 0.01337(12) -0.00023(9) -0.00535(10) -0.00314(9)
Fe2A 0.02003(13) 0.01461(12) 0.01479(12) 0.00057(9) -0.00626(10) -0.00087(10)
S1A 0.0216(2) 0.0164(2) 0.01437(19) -0.00016(15) -0.00875(17) -0.00317(16)
S2A 0.0195(2) 0.0174(2) 0.01462(19) 0.00131(15) -0.00869(17) -0.00307(16)
O1A 0.0136(6) 0.0230(6) 0.0170(6) 0.0051(5) -0.0047(5) -0.0007(5)
O2A 0.0142(6) 0.0194(6) 0.0160(6) 0.0026(5) -0.0044(5) 0.0017(5)
O3A 0.0316(8) 0.0301(8) 0.0283(8) -0.0076(6) -0.0048(7) 0.0054(6)
O4A 0.0295(8) 0.0309(8) 0.0421(9) 0.0005(7) -0.0175(7) -0.0100(6)
O5A 0.0588(12) 0.0667(12) 0.0223(8) 0.0185(8) -0.0199(8) -0.0306(10)
O6A 0.0477(10) 0.0217(7) 0.0372(9) -0.0069(6) -0.0188(8) -0.0051(7)
O7A 0.0505(10) 0.0321(8) 0.0325(8) 0.0102(7) -0.0236(8) -0.0031(7)
O8A 0.0291(8) 0.0373(9) 0.0272(8) -0.0001(6) -0.0002(7) -0.0024(7)
C1A 0.0245(10) 0.0171(8) 0.0143(8) 0.0013(7) -0.0068(7) -0.0034(7)
C2A 0.0165(8) 0.0168(8) 0.0149(8) 0.0012(6) -0.0071(7) -0.0029(6)
C3A 0.0193(9) 0.0203(9) 0.0217(9) 0.0041(7) -0.0115(8) -0.0051(7)
C4A 0.0180(9) 0.0203(9) 0.0154(8) 0.0023(7) -0.0069(7) -0.0014(7)
C5A 0.0152(9) 0.0220(9) 0.0206(9) 0.0046(7) -0.0080(7) -0.0022(7)
C6A 0.0134(8) 0.0183(8) 0.0169(8) 0.0015(6) -0.0037(7) 0.0012(6)
C7A 0.0189(9) 0.0297(10) 0.0195(9) 0.0049(8) -0.0076(8) 0.0014(8)
C8A 0.0370(12) 0.0190(9) 0.0246(10) -0.0006(8) -0.0101(9) -0.0038(9)
C9A 0.0221(9) 0.0251(10) 0.0156(8) -0.0014(7) -0.0050(7) -0.0056(8)
C10A 0.0221(9) 0.0229(9) 0.0212(9) 0.0003(7) -0.0079(8) -0.0018(7)
C11A 0.0277(11) 0.0323(11) 0.0244(10) 0.0019(8) -0.0096(9) -0.0133(9)
C12A 0.0282(10) 0.0207(9) 0.0196(9) 0.0002(7) -0.0072(8) 0.0017(8)
C13A 0.0266(10) 0.0212(9) 0.0228(9) 0.0006(7) -0.0086(8) -0.0021(8)
C14A 0.0295(11) 0.0175(9) 0.0227(9) 0.0016(7) -0.0098(8) -0.0007(7)
Fe1B 0.01467(13) 0.01701(12) 0.01906(13) 0.00469(10) -0.00541(10) -0.00002(9)
Fe2B 0.02384(14) 0.01448(12) 0.02168(14) 0.00041(10) -0.00922(11) -0.00244(10)
S1B 0.0136(2) 0.0182(2) 0.0174(2) 0.00255(16) -0.00466(16) -0.00131(15)
S2B 0.0196(2) 0.0139(2) 0.0163(2) 0.00043(15) -0.00269(17) 0.00142(16)
O1B 0.0144(6) 0.0152(6) 0.0267(7) 0.0032(5) -0.0067(5) 0.0004(5)
O2B 0.0234(7) 0.0169(6) 0.0212(6) 0.0027(5) -0.0100(6) 0.0006(5)
O3B 0.0460(10) 0.0425(9) 0.0308(8) 0.0123(7) -0.0239(8) -0.0237(8)
O4B 0.0365(9) 0.0296(8) 0.0373(9) 0.0169(7) -0.0168(7) -0.0108(7)
O5B 0.0313(9) 0.0373(10) 0.0578(12) 0.0169(8) 0.0048(8) 0.0166(8)
O6B 0.0433(10) 0.0313(9) 0.0523(11) 0.0144(8) -0.0200(8) -0.0178(7)
O7B 0.0549(11) 0.0206(8) 0.0465(10) -0.0114(7) -0.0057(9) 0.0038(7)
O8B 0.0420(9) 0.0404(9) 0.0351(9) 0.0037(7) -0.0239(8) -0.0033(7)
C1B 0.0130(8) 0.0186(8) 0.0184(9) -0.0005(7) -0.0040(7) 0.0014(6)
C2B 0.0142(8) 0.0145(8) 0.0152(8) -0.0011(6) -0.0051(7) 0.0021(6)
C3B 0.0224(9) 0.0144(8) 0.0154(8) 0.0006(6) -0.0062(7) 0.0016(7)
C4B 0.0174(9) 0.0165(8) 0.0205(9) 0.0013(7) -0.0097(7) -0.0013(7)
C5B 0.0178(9) 0.0165(8) 0.0245(9) 0.0007(7) -0.0115(8) 0.0014(7)
C6B 0.0171(9) 0.0144(8) 0.0244(9) -0.0007(7) -0.0068(7) 0.0023(7)
C7B 0.0233(10) 0.0187(9) 0.0281(10) -0.0053(8) -0.0071(8) 0.0017(8)
C8B 0.0282(11) 0.0171(9) 0.0312(11) 0.0034(8) -0.0035(9) 0.0009(8)
C9B 0.0208(9) 0.0270(10) 0.0245(10) 0.0118(8) -0.0106(8) -0.0067(8)
C10B 0.0197(9) 0.0248(10) 0.0254(10) 0.0032(8) -0.0108(8) -0.0001(7)
C11B 0.0258(11) 0.0250(10) 0.0324(11) 0.0144(8) -0.0044(9) 0.0003(8)
C12B 0.0339(11) 0.0230(10) 0.0337(11) 0.0001(8) -0.0176(10) -0.0022(8)
C13B 0.0397(12) 0.0180(9) 0.0327(11) 0.0011(8) -0.0116(10) -0.0055(9)
C14B 0.0316(11) 0.0220(9) 0.0256(10) -0.0004(8) -0.0123(9) -0.0065(8)

loop_
_atom_type_symbol
_atom_type_description
_atom_type_scat_dispersion_real
_atom_type_scat_dispersion_imag
_atom_type_scat_source
C C 0.0033 0.0016 'International Tables Vol C Tables 4.2.6.8 and 6.1.1.4'
H H 0.0000 0.0000 'International Tables Vol C Tables 4.2.6.8 and 6.1.1.4'
O O 0.0106 0.0060 'International Tables Vol C Tables 4.2.6.8 and 6.1.1.4'
S S 0.1246 0.1234 'International Tables Vol C Tables 4.2.6.8 and 6.1.1.4'
Fe Fe 0.3463 0.8444 'International Tables Vol C Tables 4.2.6.8 and 6.1.1.4'

loop_
_geom_angle_atom_site_label_1
_geom_angle_atom_site_label_2
_geom_angle_atom_site_label_3
_geom_angle
C11A Fe1A C9A 97.82(9)
C11A Fe1A C10A 91.51(9)
C9A Fe1A C10A 96.87(9)
C11A Fe1A S2A 85.62(7)
C9A Fe1A S2A 107.05(6)
C10A Fe1A S2A 156.08(6)
C11A Fe1A S1A 150.07(8)
C9A Fe1A S1A 112.07(6)
C10A Fe1A S1A 86.73(6)
S2A Fe1A S1A 84.106(18)
C11A Fe1A Fe2A 94.89(7)
C9A Fe1A Fe2A 158.28(6)
C10A Fe1A Fe2A 100.34(6)
S2A Fe1A Fe2A 56.413(14)
S1A Fe1A Fe2A 56.265(14)
C14A Fe2A C13A 97.98(9)
C14A Fe2A C12A 99.77(9)
C13A Fe2A C12A 91.31(9)
C14A Fe2A S1A 98.55(6)
C13A Fe2A S1A 163.37(7)
C12A Fe2A S1A 87.73(6)
C14A Fe2A S2A 102.95(6)
C13A Fe2A S2A 90.23(6)
C12A Fe2A S2A 156.78(7)
S1A Fe2A S2A 84.265(17)
C14A Fe2A Fe1A 146.31(6)
C13A Fe2A Fe1A 107.49(6)
C12A Fe2A Fe1A 101.28(7)
S1A Fe2A Fe1A 56.590(14)
S2A Fe2A Fe1A 56.352(14)
C1A S1A Fe2A 107.37(7)
C1A S1A Fe1A 118.94(6)
Fe2A S1A Fe1A 67.144(15)
C3A S2A Fe1A 117.05(6)
C3A S2A Fe2A 111.94(6)
Fe1A S2A Fe2A 67.234(15)
C4A O1A C6A 115.32(13)
C5A O2A C6A 113.78(13)
C2A C1A S1A 120.63(13)
C2A C1A H1AB 109.0(12)
S1A C1A H1AB 104.8(12)
C2A C1A H1AA 109.9(13)
S1A C1A H1AA 104.8(13)
H1AB C1A H1AA 107.0(17)
C1A C2A C4A 111.16(15)
C1A C2A C3A 114.72(15)
C4A C2A C3A 111.67(15)
C1A C2A C5A 107.42(14)
C4A C2A C5A 105.25(14)
C3A C2A C5A 105.93(14)
C2A C3A S2A 121.67(12)
C2A C3A H3AB 109.8(13)
S2A C3A H3AB 104.3(12)
C2A C3A H3AA 110.5(14)
S2A C3A H3AA 102.7(14)
H3AB C3A H3AA 106.9(18)
O1A C4A C2A 110.35(14)
O1A C4A H4AB 109.5(12)
C2A C4A H4AB 110.9(12)
O1A C4A H4AA 105.6(13)
C2A C4A H4AA 111.2(13)
H4AB C4A H4AA 109.3(17)
O2A C5A C2A 111.17(14)
O2A C5A H5AB 111.0(12)
C2A C5A H5AB 108.6(12)
O2A C5A H5AA 105.8(13)
C2A C5A H5AA 110.9(13)
H5AB C5A H5AA 109.3(17)
O2A C6A O1A 109.86(14)
O2A C6A C7A 105.87(14)
O1A C6A C7A 105.47(14)
O2A C6A C8A 111.82(15)
O1A C6A C8A 111.78(15)
C7A C6A C8A 111.69(16)
C6A C7A H7AC 110.7(14)
C6A C7A H7AB 111.5(13)
H7AC C7A H7AB 107.9(19)
C6A C7A H7AA 110.3(16)
H7AC C7A H7AA 107(2)
H7AB C7A H7AA 109(2)
C6A C8A H8AC 108.0(16)
C6A C8A H8AB 113.6(15)
H8AC C8A H8AB 108(2)
C6A C8A H8AA 110.8(17)
H8AC C8A H8AA 110(2)
H8AB C8A H8AA 106(2)
O3A C9A Fe1A 176.29(18)
O4A C10A Fe1A 177.61(18)
O5A C11A Fe1A 177.77(19)
O6A C12A Fe2A 178.52(19)
O7A C13A Fe2A 177.83(19)
O8A C14A Fe2A 177.57(19)
C10B Fe1B C11B 89.39(9)
C10B Fe1B C9B 98.66(9)
C11B Fe1B C9B 99.72(10)
C10B Fe1B S1B 88.64(6)
C11B Fe1B S1B 161.00(8)
C9B Fe1B S1B 99.26(7)
C10B Fe1B S2B 146.79(6)
C11B Fe1B S2B 87.40(7)
C9B Fe1B S2B 114.47(6)
S1B Fe1B S2B 83.951(18)
C10B Fe1B Fe2B 93.04(6)
C11B Fe1B Fe2B 104.76(8)
C9B Fe1B Fe2B 152.92(7)
S1B Fe1B Fe2B 56.499(14)
S2B Fe1B Fe2B 56.151(14)
C13B Fe2B C12B 93.30(10)
C13B Fe2B C14B 100.97(10)
C12B Fe2B C14B 97.52(9)
C13B Fe2B S1B 154.77(8)
C12B Fe2B S1B 89.29(7)
C14B Fe2B S1B 103.56(7)
C13B Fe2B S2B 85.81(7)
C12B Fe2B S2B 161.62(7)
C14B Fe2B S2B 100.68(6)
S1B Fe2B S2B 83.972(18)
C13B Fe2B Fe1B 99.55(8)
C12B Fe2B Fe1B 105.32(7)
C14B Fe2B Fe1B 148.17(6)
S1B Fe2B Fe1B 55.736(14)
S2B Fe2B Fe1B 56.941(14)
C1B S1B Fe1B 114.66(6)
C1B S1B Fe2B 114.14(6)
Fe1B S1B Fe2B 67.765(16)
C3B S2B Fe2B 106.87(6)
C3B S2B Fe1B 119.21(6)
Fe2B S2B Fe1B 66.908(15)
C6B O1B C4B 115.30(13)
C5B O2B C6B 112.87(14)
C2B C1B S1B 123.13(13)
C2B C1B H1BB 109.2(13)
S1B C1B H1BB 102.0(13)
C2B C1B H1BA 109.1(13)
S1B C1B H1BA 105.8(13)
H1BB C1B H1BA 106.3(18)
C3B C2B C1B 114.79(14)
C3B C2B C4B 110.77(15)
C1B C2B C4B 112.72(14)
C3B C2B C5B 107.66(14)
C1B C2B C5B 104.85(14)
C4B C2B C5B 105.29(14)
C2B C3B S2B 119.03(12)
C2B C3B H3BB 109.6(12)
S2B C3B H3BB 105.8(13)
C2B C3B H3BA 111.5(13)
S2B C3B H3BA 105.3(13)
H3BB C3B H3BA 104.6(17)
O1B C4B C2B 110.51(14)
O1B C4B H4BA 111.8(12)
C2B C4B H4BA 110.7(12)
O1B C4B H4BB 104.5(13)
C2B C4B H4BB 110.2(13)
H4BA C4B H4BB 108.9(18)
O2B C5B C2B 111.44(14)
O2B C5B H5BB 111.5(12)
C2B C5B H5BB 109.5(12)
O2B C5B H5BA 107.2(13)
C2B C5B H5BA 111.1(13)
H5BB C5B H5BA 106.0(18)
O2B C6B O1B 110.28(14)
O2B C6B C8B 105.06(16)
O1B C6B C8B 105.72(15)
O2B C6B C7B 111.32(15)
O1B C6B C7B 111.82(16)
C8B C6B C7B 112.30(16)
C6B C7B H7BC 112.4(14)
C6B C7B H7BB 107.6(15)
H7BC C7B H7BB 111(2)
C6B C7B H7BA 107.7(17)
H7BC C7B H7BA 109(2)
H7BB C7B H7BA 109(2)
C6B C8B H8BC 111.5(17)
C6B C8B H8BB 109.7(15)
H8BC C8B H8BB 107(2)
C6B C8B H8BA 109.4(15)
H8BC C8B H8BA 108(2)
H8BB C8B H8BA 110(2)
O3B C9B Fe1B 175.69(18)
O4B C10B Fe1B 178.04(19)
O5B C11B Fe1B 177.6(2)
O6B C12B Fe2B 179.4(2)
O7B C13B Fe2B 175.7(2)
O8B C14B Fe2B 178.22(18)

loop_
_geom_bond_atom_site_label_1
_geom_bond_atom_site_label_2
_geom_bond_distance
Fe1A C11A 1.783(2)
Fe1A C9A 1.803(2)
Fe1A C10A 1.8109(19)
Fe1A S2A 2.2554(5)
Fe1A S1A 2.2631(5)
Fe1A Fe2A 2.4982(4)
Fe2A C14A 1.796(2)
Fe2A C13A 1.806(2)
Fe2A C12A 1.808(2)
Fe2A S1A 2.2546(5)
Fe2A S2A 2.2570(5)
S1A C1A 1.8277(18)
S2A C3A 1.8303(18)
O1A C4A 1.433(2)
O1A C6A 1.433(2)
O2A C5A 1.428(2)
O2A C6A 1.429(2)
O3A C9A 1.141(2)
O4A C10A 1.136(2)
O5A C11A 1.140(3)
O6A C12A 1.133(2)
O7A C13A 1.139(2)
O8A C14A 1.141(2)
C1A C2A 1.527(2)
C1A H1AB 0.98(2)
C1A H1AA 0.98(2)
C2A C4A 1.529(3)
C2A C3A 1.532(2)
C2A C5A 1.538(2)
C3A H3AB 0.99(2)
C3A H3AA 0.93(2)
C4A H4AB 0.98(2)
C4A H4AA 0.99(2)
C5A H5AB 0.97(2)
C5A H5AA 0.98(2)
C6A C7A 1.508(3)
C6A C8A 1.518(3)
C7A H7AC 0.94(2)
C7A H7AB 0.96(2)
C7A H7AA 0.94(3)
C8A H8AC 1.01(3)
C8A H8AB 0.96(3)
C8A H8AA 0.91(3)
Fe1B C10B 1.7926(19)
Fe1B C11B 1.800(2)
Fe1B C9B 1.807(2)
Fe1B S1B 2.2352(5)
Fe1B S2B 2.2809(5)
Fe1B Fe2B 2.5034(4)
Fe2B C13B 1.802(2)
Fe2B C12B 1.806(2)
Fe2B C14B 1.814(2)
Fe2B S1B 2.2553(5)
Fe2B S2B 2.2602(5)
S1B C1B 1.8250(18)
S2B C3B 1.8297(18)
O1B C6B 1.430(2)
O1B C4B 1.438(2)
O2B C5B 1.421(2)
O2B C6B 1.429(2)
O3B C9B 1.138(3)
O4B C10B 1.142(2)
O5B C11B 1.135(3)
O6B C12B 1.137(3)
O7B C13B 1.137(3)
O8B C14B 1.133(3)
C1B C2B 1.533(2)
C1B H1BB 0.96(2)
C1B H1BA 0.94(2)
C2B C3B 1.524(2)
C2B C4B 1.533(2)
C2B C5B 1.536(2)
C3B H3BB 0.97(2)
C3B H3BA 0.93(2)
C4B H4BA 0.97(2)
C4B H4BB 0.95(2)
C5B H5BB 0.99(2)
C5B H5BA 0.96(2)
C6B C8B 1.515(3)
C6B C7B 1.525(3)
C7B H7BC 0.98(2)
C7B H7BB 0.99(3)
C7B H7BA 0.98(3)
C8B H8BC 0.92(3)
C8B H8BB 0.93(2)
C8B H8BA 0.93(2)
